data_7011939
loop_
_publ_author_name
'Susana Mart\'in'
'M. Gotzone Barandika'
'J. M. Ezpeleta'
'Roberto Cort\'es'
'J. I. Ruiz de Larramendi'
'Luis Lezama'
'Te\'ofilo Rojo'

_publ_section_title
;
 Structural analysis and magnetic properties of the 1D
 [Fe(dca)2bipy(H2O)]&#x00B7;1/2H2O and the 3D
 [Ni(dca)2bipy]&#x00A0;(dca = dicyanamide; bipy = 4,4'-bipyridine)
;
_journal_issue 22
_journal_name_full 'J. Chem. Soc., Dalton Trans.'
_journal_page_first 4275
_journal_page_last 4280
_journal_paper_doi 10.1039/b206069h
_journal_year 2002
_chemical_formula_sum 'C14 H11 Fe N8 O1.5'
_chemical_formula_weight 371.16
_chemical_name_systematic
; 
? 
;
_space_group_IT_number 110
_symmetry_cell_setting tetragonal
_symmetry_space_group_name_Hall 'I 4bw -2c'
_symmetry_space_group_name_H-M 'I 41 c d'
_atom_sites_solution_hydrogens geom
_atom_sites_solution_primary direct
_atom_sites_solution_secondary difmap
_audit_creation_method SHELXL-97
_cell_angle_alpha 90.00
_cell_angle_beta 90.00
_cell_angle_gamma 90.00
_cell_formula_units_Z 16
_cell_length_a 22.366(5)
_cell_length_b 22.366(5)
_cell_length_c 13.311(2)
_cell_measurement_temperature 293(2)
_cell_volume 6659(2)
_computing_cell_refinement 'STOE IPDS software (STOE, 1998)'
_computing_data_collection 'STOE IPDS software (STOE, 1998)'
_computing_data_reduction 'JANA98 (Petricek & Dusek, 1998)'
_computing_molecular_graphics 'ORTEP (Johnson, 1965)'
_computing_structure_refinement 'SHELXL-97 (Sheldrick, 1997)'
_computing_structure_solution
;
SIR97 (Altomare, Cascaramo, Giacovazzo, Guagliardi, Molitemi, Burla,
Polidori, Camalli & Spagna, 1997)
;
_diffrn_ambient_temperature 293(2)
_diffrn_detector_area_resol_mean 6.7
_diffrn_measured_fraction_theta_full 0.494
_diffrn_measured_fraction_theta_max 0.494
_diffrn_measurement_device_type 'STOE IPDS'
_diffrn_measurement_method
; 
image plate with oscillating crystal geometry
;
_diffrn_radiation_monochromator graphite
_diffrn_radiation_source 'fine-focus sealed tube'
_diffrn_radiation_type MoK\a
_diffrn_radiation_wavelength 0.71073
_diffrn_reflns_av_R_equivalents 0.1280
_diffrn_reflns_av_sigmaI/netI 0.1350
_diffrn_reflns_limit_h_max 27
_diffrn_reflns_limit_h_min -27
_diffrn_reflns_limit_k_max 27
_diffrn_reflns_limit_k_min -27
_diffrn_reflns_limit_l_max 15
_diffrn_reflns_limit_l_min -15
_diffrn_reflns_number 20690
_diffrn_reflns_theta_full 25.93
_diffrn_reflns_theta_max 25.93
_diffrn_reflns_theta_min 2.55
_exptl_absorpt_coefficient_mu 0.928
_exptl_absorpt_correction_T_max 0.9388
_exptl_absorpt_correction_T_min 0.9060
_exptl_absorpt_correction_type numerical
_exptl_crystal_colour 'dark red'
_exptl_crystal_density_diffrn 1.481
_exptl_crystal_density_method 'not measured'
_exptl_crystal_description prismatic
_exptl_crystal_F_000 3024
_exptl_crystal_size_max 0.25
_exptl_crystal_size_mid 0.12
_exptl_crystal_size_min 0.09
_refine_diff_density_max 0.905
_refine_diff_density_min -0.325
_refine_diff_density_rms 0.085
_refine_ls_abs_structure_details 'Flack H D (1983), Acta Cryst. A39, 876-881'
_refine_ls_abs_structure_Flack 0.01(4)
_refine_ls_extinction_coef 0.00132(16)
_refine_ls_extinction_expression Fc^*^=kFc[1+0.001xFc^2^\l^3^/sin(2\q)]^-1/4^
_refine_ls_extinction_method SHELXL
_refine_ls_goodness_of_fit_ref 0.648
_refine_ls_hydrogen_treatment mixed
_refine_ls_matrix_type full
_refine_ls_number_parameters 244
_refine_ls_number_reflns 3143
_refine_ls_number_restraints 1
_refine_ls_restrained_S_all 0.648
_refine_ls_R_factor_all 0.0954
_refine_ls_R_factor_gt 0.0458
_refine_ls_shift/su_max 0.011
_refine_ls_shift/su_mean 0.001
_refine_ls_structure_factor_coef Fsqd
_refine_ls_weighting_details 'w=1/[\s^2^(Fo^2^)+(0.1000P)^2^+0.0000P] where P=(Fo^2^+2Fc^2^)/3'
_refine_ls_weighting_scheme calc
_refine_ls_wR_factor_gt 0.1086
_refine_ls_wR_factor_ref 0.1284
_reflns_number_gt 1770
_reflns_number_total 3143
_reflns_threshold_expression >2sigma(I)
_cod_data_source_file b206069h.txt
_cod_data_source_block rf
_cod_original_cell_volume 6658(2)
_cod_original_formula_sum 'C14 H11 Fe N8 O1.50'
_cod_database_code 7011939

loop_
_symmetry_equiv_pos_as_xyz
'x, y, z'
'-x, -y, z'
'-x, y, z+1/2'
'x, -y, z+1/2'
'y, -x+1/2, z+1/4'
'-y, x+1/2, z+1/4'
'y+1/2, x, z+1/4'
'-y+1/2, -x, z+1/4'
'x+1/2, y+1/2, z+1/2'
'-x+1/2, -y+1/2, z+1/2'
'-x+1/2, y+1/2, z+1'
'x+1/2, -y+1/2, z+1'
'y+1/2, -x+1, z+3/4'
'-y+1/2, x+1, z+3/4'
'y+1, x+1/2, z+3/4'
'-y+1, -x+1/2, z+3/4'

loop_
_atom_site_label
_atom_site_type_symbol
_atom_site_fract_x
_atom_site_fract_y
_atom_site_fract_z
_atom_site_U_iso_or_equiv
_atom_site_adp_type
_atom_site_occupancy
_atom_site_calc_flag
_atom_site_refinement_flags
_atom_site_disorder_assembly
_atom_site_disorder_group
Fe Fe 0.60971(3) 0.40465(3) 0.3527(2) 0.0306(2) Uani 1 d . . .
O11 O 0.5574(6) 0.4842(7) 0.3889(18) 0.041(4) Uani 0.50 d P . .
O12 O 0.5589(7) 0.4891(9) 0.3184(15) 0.036(4) Uani 0.50 d P . .
O2 O 0.5310(3) 0.4985(6) 0.105(3) 0.045(2) Uani 0.50 d P . .
N1 N 0.67320(18) 0.33009(16) 0.3497(7) 0.0257(9) Uani 1 d . . .
N2 N 0.6618(3) 0.4457(3) 0.2356(6) 0.0479(19) Uani 1 d . . .
N3 N 0.6652(3) 0.4435(3) 0.4688(6) 0.053(2) Uani 1 d . . .
N4 N 0.5567(3) 0.3631(3) 0.4677(8) 0.057(2) Uani 1 d . . .
N5 N 0.5548(3) 0.3638(3) 0.2405(7) 0.059(2) Uani 1 d . . .
N61 N 0.515(2) 0.3163(13) 0.627(3) 0.077(10) Uani 0.50 d P . .
N62 N 0.4966(14) 0.3202(12) 0.584(3) 0.064(15) Uani 0.50 d P . .
N7 N 0.7131(3) 0.4969(5) 0.6066(19) 0.086(3) Uani 1 d . . .
N8 N 0.8786(2) 0.0878(2) 0.352(2) 0.0532(14) Uani 1 d . . .
C1 C 0.6839(4) 0.4730(4) 0.1713(8) 0.049(2) Uani 1 d . . .
C2 C 0.6846(4) 0.4698(4) 0.5348(8) 0.048(2) Uani 1 d . . .
C3 C 0.5310(4) 0.3446(4) 0.5362(10) 0.056(3) Uani 1 d . . .
C4 C 0.5270(5) 0.3459(4) 0.1763(11) 0.063(3) Uani 1 d . . .
C5 C 0.7320(2) 0.3397(2) 0.3495(8) 0.0303(13) Uani 1 d . . .
H5 H 0.7457 0.3790 0.3507 0.036 Uiso 1 calc R . .
C6 C 0.7733(2) 0.2946(2) 0.3476(7) 0.0278(12) Uani 1 d . . .
H6 H 0.8139 0.3035 0.3459 0.033 Uiso 1 calc R . .
C7 C 0.7546(2) 0.23542(19) 0.3483(9) 0.0246(11) Uani 1 d . . .
C8 C 0.6938(2) 0.2256(2) 0.3482(7) 0.0276(12) Uani 1 d . . .
H8 H 0.6790 0.1867 0.3467 0.033 Uiso 1 calc R . .
C9 C 0.6548(2) 0.2735(2) 0.3502(8) 0.0302(12) Uani 1 d . . .
H9 H 0.6139 0.2659 0.3521 0.036 Uiso 1 calc R . .
C10 C 0.7980(2) 0.1847(2) 0.3488(9) 0.0294(13) Uani 1 d . . .
C11 C 0.8588(2) 0.1934(3) 0.3510(10) 0.0462(16) Uani 1 d . . .
H11 H 0.8742 0.2320 0.3507 0.055 Uiso 1 calc R . .
C12 C 0.8971(3) 0.1449(3) 0.3538(10) 0.0558(18) Uani 1 d . . .
H12 H 0.9380 0.1523 0.3573 0.067 Uiso 1 calc R . .
C13 C 0.8194(3) 0.0805(2) 0.3493(10) 0.0551(18) Uani 1 d . . .
H13 H 0.8048 0.0415 0.3494 0.066 Uiso 1 calc R . .
C14 C 0.7784(3) 0.1263(2) 0.3467(10) 0.0461(17) Uani 1 d . . .
H14 H 0.7377 0.1179 0.3437 0.055 Uiso 1 calc R . .

loop_
_atom_site_aniso_label
_atom_site_aniso_U_11
_atom_site_aniso_U_22
_atom_site_aniso_U_33
_atom_site_aniso_U_23
_atom_site_aniso_U_13
_atom_site_aniso_U_12
Fe 0.0259(4) 0.0257(4) 0.0403(5) -0.0027(8) -0.0006(8) 0.0012(3)
O11 0.021(7) 0.013(5) 0.089(16) 0.014(8) 0.006(8) -0.008(5)
O12 0.041(9) 0.040(7) 0.028(9) 0.005(7) 0.008(7) 0.014(6)
O2 0.030(3) 0.078(5) 0.028(6) 0.030(5) -0.007 -0.009(5)
N1 0.029(2) 0.023(2) 0.025(3) 0.001(3) 0.001(4) -0.0017(16)
N2 0.064(4) 0.035(3) 0.045(5) 0.014(3) -0.005(4) -0.005(3)
N3 0.053(4) 0.060(4) 0.046(6) -0.027(4) 0.009(4) -0.009(3)
N4 0.054(4) 0.047(4) 0.071(6) -0.009(4) 0.029(4) -0.009(3)
N5 0.052(4) 0.048(4) 0.077(7) 0.008(4) -0.037(4) -0.008(3)
N61 0.114(19) 0.059(14) 0.06(2) 0.028(13) 0.078(17) 0.055(12)
N62 0.13(3) 0.029(10) 0.04(3) -0.005(10) 0.048(19) -0.016(12)
N7 0.070(4) 0.116(5) 0.070(6) -0.065(6) -0.029(10) 0.016(6)
N8 0.051(3) 0.038(3) 0.071(4) 0.002(7) -0.004(9) 0.014(2)
C1 0.051(5) 0.041(5) 0.056(8) 0.015(5) -0.009(5) 0.006(4)
C2 0.052(5) 0.049(5) 0.043(7) -0.021(4) 0.010(4) -0.011(4)
C3 0.054(7) 0.033(5) 0.082(9) -0.008(5) 0.035(6) 0.006(4)
C4 0.061(7) 0.028(5) 0.100(10) 0.019(5) -0.040(7) -0.004(4)
C5 0.037(3) 0.020(2) 0.034(4) 0.005(4) 0.005(4) 0.003(2)
C6 0.026(3) 0.031(3) 0.027(4) -0.003(4) -0.001(4) -0.001(2)
C7 0.037(3) 0.025(3) 0.012(3) 0.000(5) 0.002(4) 0.001(2)
C8 0.032(3) 0.023(3) 0.028(4) -0.002(4) 0.001(4) -0.0067(19)
C9 0.031(3) 0.029(3) 0.031(4) -0.002(4) 0.000(4) 0.001(2)
C10 0.037(3) 0.032(3) 0.020(3) 0.003(4) 0.005(5) 0.007(2)
C11 0.038(3) 0.030(3) 0.071(5) 0.007(6) -0.004(6) 0.001(2)
C12 0.034(3) 0.045(3) 0.088(6) 0.003(6) 0.004(5) 0.010(3)
C13 0.054(4) 0.027(3) 0.084(6) -0.001(6) 0.003(6) 0.007(2)
C14 0.034(3) 0.028(3) 0.077(5) -0.006(5) -0.003(5) 0.006(2)

loop_
_atom_type_symbol
_atom_type_description
_atom_type_scat_dispersion_real
_atom_type_scat_dispersion_imag
_atom_type_scat_source
Fe Fe 0.3463 0.8444 'International Tables Vol C Tables 4.2.6.8 and 6.1.1.4'
O O 0.0106 0.0060 'International Tables Vol C Tables 4.2.6.8 and 6.1.1.4'
N N 0.0061 0.0033 'International Tables Vol C Tables 4.2.6.8 and 6.1.1.4'
C C 0.0033 0.0016 'International Tables Vol C Tables 4.2.6.8 and 6.1.1.4'
H H 0.0000 0.0000 'International Tables Vol C Tables 4.2.6.8 and 6.1.1.4'

loop_
_geom_angle_atom_site_label_1
_geom_angle_atom_site_label_2
_geom_angle_atom_site_label_3
_geom_angle
_geom_angle_site_symmetry_1
_geom_angle_site_symmetry_3
_geom_angle_publ_flag
N5 Fe N4 89.8(2) . . ?
N5 Fe N2 89.2(4) . . ?
N4 Fe N2 179.0(4) . . ?
N5 Fe N3 178.3(3) . . ?
N4 Fe N3 89.0(4) . . ?
N2 Fe N3 92.02(19) . . ?
N5 Fe O11 101.2(6) . . ?
N4 Fe O11 84.3(5) . . ?
N2 Fe O11 95.8(5) . . ?
N3 Fe O11 79.8(6) . . ?
N5 Fe N1 91.9(3) . . ?
N4 Fe N1 92.4(3) . . ?
N2 Fe N1 87.7(3) . . ?
N3 Fe N1 86.9(3) . . ?
O11 Fe N1 166.4(7) . . ?
N5 Fe O12 85.8(5) . . ?
N4 Fe O12 103.2(6) . . ?
N2 Fe O12 76.6(6) . . ?
N3 Fe O12 95.6(5) . . ?
O11 Fe O12 24.5(3) . . ?
N1 Fe O12 164.2(6) . . ?
O12 O11 Fe 82(2) . . ?
O11 O12 Fe 74(2) . . ?
C9 N1 C5 117.3(4) . . ?
C9 N1 Fe 121.5(3) . . ?
C5 N1 Fe 121.1(3) . . ?
C1 N2 Fe 171.3(7) . . ?
C2 N3 Fe 166.6(7) . . ?
C3 N4 Fe 173.1(9) . . ?
C4 N5 Fe 174.5(8) . . ?
N62 N61 C4 86(5) . 3_655 ?
N62 N61 C3 53(4) . . ?
C4 N61 C3 113(2) 3_655 . ?
N61 N62 C3 97(6) . . ?
N61 N62 C4 65(4) . 3_655 ?
C3 N62 C4 122(2) . 3_655 ?
C1 N7 C2 119.5(6) 4_565 . ?
C13 N8 C12 115.1(5) . . ?
N2 C1 N7 174.0(11) . 4_564 ?
N3 C2 N7 172.7(9) . . ?
N62 C3 N4 162(2) . . ?
N62 C3 N61 30(3) . . ?
N4 C3 N61 165(2) . . ?
N5 C4 N61 161(2) . 3_654 ?
N5 C4 N62 168(2) . 3_654 ?
N61 C4 N62 29(2) 3_654 3_654 ?
N1 C5 C6 123.1(5) . . ?
C5 C6 C7 120.1(5) . . ?
C8 C7 C6 116.7(4) . . ?
C8 C7 C10 121.3(5) . . ?
C6 C7 C10 122.0(5) . . ?
C7 C8 C9 119.9(4) . . ?
N1 C9 C8 122.8(5) . . ?
C11 C10 C14 116.7(5) . . ?
C11 C10 C7 122.4(5) . . ?
C14 C10 C7 120.9(5) . . ?
C10 C11 C12 120.3(5) . . ?
N8 C12 C11 123.6(5) . . ?
N8 C13 C14 124.8(5) . . ?
C13 C14 C10 119.5(5) . . ?

loop_
_geom_bond_atom_site_label_1
_geom_bond_atom_site_label_2
_geom_bond_distance
_geom_bond_site_symmetry_2
_geom_bond_publ_flag
Fe N5 2.139(9) . ?
Fe N4 2.148(9) . ?
Fe N2 2.152(9) . ?
Fe N3 2.164(8) . ?
Fe O11 2.183(17) . ?
Fe N1 2.191(4) . ?
Fe O12 2.25(2) . ?
O11 O12 0.944(10) . ?
O2 O2 1.387(12) 2_665 ?
N1 C9 1.331(6) . ?
N1 C5 1.333(6) . ?
N2 C1 1.162(12) . ?
N3 C2 1.142(11) . ?
N4 C3 1.154(13) . ?
N5 C4 1.130(13) . ?
N61 N62 0.71(5) . ?
N61 C4 1.32(3) 3_655 ?
N61 C3 1.41(4) . ?
N62 C3 1.14(3) . ?
N62 C4 1.46(4) 3_655 ?
N7 C1 1.27(2) 4_565 ?
N7 C2 1.299(19) . ?
N8 C13 1.334(8) . ?
N8 C12 1.343(7) . ?
C1 N7 1.27(2) 4_564 ?
C4 N61 1.32(3) 3_654 ?
C4 N62 1.46(4) 3_654 ?
C5 C6 1.369(6) . ?
C6 C7 1.387(7) . ?
C7 C8 1.379(7) . ?
C7 C10 1.492(6) . ?
C8 C9 1.382(7) . ?
C10 C11 1.374(7) . ?
C10 C14 1.378(7) . ?
C11 C12 1.382(8) . ?
C13 C14 1.376(7) . ?
